data_4026762
loop_
_publ_author_name
'Shan Lu'
'Peng Sun'
'Tiejun Li'
'Tibor Kurt\'an'
'Attila M\'andi'
'S\'andor Antus'
'Karsten Krohn'
'Siegfried Draeger'
'Barbara Schulz'
'Yanghua Yi'
'Ling Li'
'Wen Zhang'

_publ_section_title
;
 Bioactive Nonanolide Derivatives Isolated from the Endophytic Fungus
 Cytosporasp.
;
_journal_name_full 'Journal of Organic Chemistry'
_journal_page_first 9699
_journal_page_last 9710
_journal_paper_doi 10.1021/jo201755v
_journal_volume 76
_journal_year 2011
_chemical_absolute_configuration ad
_chemical_formula_moiety 'C17 H28 O6'
_chemical_formula_sum 'C17 H28 O6'
_chemical_formula_weight 328.39
_chemical_melting_point 376(1)
_chemical_name_common 'cytospolide P'
_chemical_name_systematic
; 
 (3S,6R,9S,10R)-9-hydroxy-3-methyl-2,4-dioxo-10
-pentyloxecan-6-yl acetate 
;
_space_group_IT_number 20
_symmetry_cell_setting orthorhombic
_symmetry_space_group_name_Hall 'C 2c 2'
_symmetry_space_group_name_H-M 'C 2 2 21'
_atom_sites_solution_hydrogens geom
_atom_sites_solution_primary direct
_atom_sites_solution_secondary difmap
_audit_creation_method SHELXL-97
_cell_angle_alpha 90.00
_cell_angle_beta 90.00
_cell_angle_gamma 90.00
_cell_formula_units_Z 8
_cell_length_a 5.18420(10)
_cell_length_b 22.7750(4)
_cell_length_c 30.4741(4)
_cell_measurement_reflns_used 2930
_cell_measurement_temperature 296(2)
_cell_measurement_theta_max 65.80
_cell_measurement_theta_min 3.88
_cell_volume 3598.08(11)
_computing_cell_refinement 'Bruker SMART'
_computing_data_collection 'Bruker SMART'
_computing_data_reduction 'Bruker SAINT'
_computing_molecular_graphics 'SHELXL-97 (Sheldrick, 1997)'
_computing_publication_material 'SHELXL-97 (Sheldrick, 1997)'
_computing_structure_refinement 'SHELXL-97 (Sheldrick, 1997)'
_computing_structure_solution 'SHELXS-97 (Sheldrick, 1990)'
_diffrn_ambient_temperature 296(2)
_diffrn_measured_fraction_theta_full 0.958
_diffrn_measured_fraction_theta_max 0.959
_diffrn_measurement_device_type 'Bruker SMART APEX-II'
_diffrn_measurement_method 'phi and omega scans'
_diffrn_radiation_monochromator graphite
_diffrn_radiation_source 'fine-focus sealed tube'
_diffrn_radiation_type CuK\a
_diffrn_radiation_wavelength 1.54178
_diffrn_reflns_av_R_equivalents 0.0271
_diffrn_reflns_av_sigmaI/netI 0.0382
_diffrn_reflns_limit_h_max 5
_diffrn_reflns_limit_h_min -6
_diffrn_reflns_limit_k_max 26
_diffrn_reflns_limit_k_min -26
_diffrn_reflns_limit_l_max 35
_diffrn_reflns_limit_l_min -35
_diffrn_reflns_number 6131
_diffrn_reflns_theta_full 67.46
_diffrn_reflns_theta_max 67.46
_diffrn_reflns_theta_min 3.88
_exptl_absorpt_coefficient_mu 0.749
_exptl_absorpt_correction_T_max 0.9288
_exptl_absorpt_correction_T_min 0.8959
_exptl_absorpt_correction_type none
_exptl_crystal_colour colourless
_exptl_crystal_density_diffrn 1.212
_exptl_crystal_description block
_exptl_crystal_F_000 1424
_exptl_crystal_size_max 0.15
_exptl_crystal_size_mid 0.10
_exptl_crystal_size_min 0.10
_refine_diff_density_max 0.197
_refine_diff_density_min -0.168
_refine_diff_density_rms 0.034
_refine_ls_abs_structure_details 'Flack H D (1983), Acta Cryst. A39, 876-881'
_refine_ls_abs_structure_Flack 0.0(3)
_refine_ls_extinction_method none
_refine_ls_goodness_of_fit_ref 1.032
_refine_ls_hydrogen_treatment constr
_refine_ls_matrix_type full
_refine_ls_number_parameters 210
_refine_ls_number_reflns 2895
_refine_ls_number_restraints 0
_refine_ls_restrained_S_all 1.032
_refine_ls_R_factor_all 0.0463
_refine_ls_R_factor_gt 0.0389
_refine_ls_shift/su_max 0.008
_refine_ls_shift/su_mean 0.001
_refine_ls_structure_factor_coef Fsqd
_refine_ls_weighting_details 'calc w=1/[\s^2^(Fo^2^)+(0.0679P)^2^+0.2620P] where P=(Fo^2^+2Fc^2^)/3'
_refine_ls_weighting_scheme calc
_refine_ls_wR_factor_gt 0.1038
_refine_ls_wR_factor_ref 0.1135
_reflns_number_gt 2512
_reflns_number_total 2895
_reflns_threshold_expression >2sigma(I)
_cod_data_source_file jo201755v_si_002.cif
_cod_data_source_block s112
_cod_database_code 4026762

loop_
_symmetry_equiv_pos_as_xyz
'x, y, z'
'-x, -y, z+1/2'
'-x, y, -z+1/2'
'x, -y, -z'
'x+1/2, y+1/2, z'
'-x+1/2, -y+1/2, z+1/2'
'-x+1/2, y+1/2, -z+1/2'
'x+1/2, -y+1/2, -z'

loop_
_atom_site_label
_atom_site_type_symbol
_atom_site_fract_x
_atom_site_fract_y
_atom_site_fract_z
_atom_site_U_iso_or_equiv
_atom_site_adp_type
_atom_site_occupancy
_atom_site_symmetry_multiplicity
_atom_site_calc_flag
_atom_site_refinement_flags
O1 O 0.8357(3) 0.87275(6) 0.37367(4) 0.0486(3) Uani 1 1 d .
O2 O 1.2527(3) 0.89441(9) 0.38223(5) 0.0761(5) Uani 1 1 d .
O3 O 0.6191(4) 0.83158(8) 0.47491(5) 0.0704(5) Uani 1 1 d .
O4 O 0.8819(4) 0.67532(7) 0.41452(5) 0.0675(5) Uani 1 1 d .
O5 O 0.5829(5) 0.62285(9) 0.44766(10) 0.1142(9) Uani 1 1 d .
O6 O 0.7459(4) 0.80231(9) 0.26795(4) 0.0711(5) Uani 1 1 d .
H6A H 0.9008 0.8007 0.2626 0.17(2) Uiso 1 1 calc R
C2 C 1.0468(4) 0.88459(10) 0.39730(6) 0.0488(5) Uani 1 1 d .
C3 C 0.9785(5) 0.88414(10) 0.44592(6) 0.0552(5) Uani 1 1 d .
H3A H 1.1395 0.8827 0.4627 0.066 Uiso 1 1 calc R
C4 C 0.8252(5) 0.82917(10) 0.45625(6) 0.0529(5) Uani 1 1 d .
C5 C 0.9422(5) 0.77113(10) 0.44323(7) 0.0572(5) Uani 1 1 d .
H5A H 1.0778 0.7780 0.4219 0.069 Uiso 1 1 calc R
H5B H 1.0199 0.7531 0.4688 0.069 Uiso 1 1 calc R
C6 C 0.7459(4) 0.72948(9) 0.42389(7) 0.0567(5) Uani 1 1 d .
H6B H 0.6135 0.7215 0.4461 0.068 Uiso 1 1 calc R
C7 C 0.6142(4) 0.75131(10) 0.38243(7) 0.0553(5) Uani 1 1 d .
H7A H 0.5318 0.7885 0.3890 0.066 Uiso 1 1 calc R
H7B H 0.4789 0.7237 0.3748 0.066 Uiso 1 1 calc R
C8 C 0.7869(4) 0.75997(10) 0.34173(6) 0.0543(5) Uani 1 1 d .
H8A H 0.9641 0.7649 0.3512 0.065 Uiso 1 1 calc R
H8B H 0.7789 0.7249 0.3237 0.065 Uiso 1 1 calc R
C9 C 0.7089(4) 0.81284(9) 0.31395(6) 0.0516(5) Uani 1 1 d .
H9A H 0.5246 0.8200 0.3188 0.062 Uiso 1 1 calc R
C10 C 0.8533(4) 0.86848(9) 0.32628(6) 0.0496(5) Uani 1 1 d .
H10A H 1.0347 0.8647 0.3177 0.060 Uiso 1 1 calc R
C11 C 0.8370(7) 0.93979(11) 0.45820(8) 0.0787(8) Uani 1 1 d .
H11A H 0.7959 0.9390 0.4889 0.118 Uiso 1 1 calc R
H11B H 0.6808 0.9426 0.4414 0.118 Uiso 1 1 calc R
H11C H 0.9444 0.9731 0.4521 0.118 Uiso 1 1 calc R
C12 C 0.7413(5) 0.92401(10) 0.30643(7) 0.0602(6) Uani 1 1 d .
H12A H 0.5639 0.9280 0.3161 0.072 Uiso 1 1 calc R
H12B H 0.7391 0.9198 0.2748 0.072 Uiso 1 1 calc R
C13 C 0.8858(5) 0.98010(11) 0.31797(8) 0.0654(6) Uani 1 1 d .
H13A H 0.8989 0.9830 0.3496 0.078 Uiso 1 1 calc R
H13B H 1.0596 0.9775 0.3063 0.078 Uiso 1 1 calc R
C14 C 0.7602(5) 1.03526(11) 0.30058(7) 0.0657(6) Uani 1 1 d .
H14A H 0.7499 1.0325 0.2689 0.079 Uiso 1 1 calc R
H14B H 0.5853 1.0373 0.3118 0.079 Uiso 1 1 calc R
C15 C 0.8981(6) 1.09126(11) 0.31240(9) 0.0758(7) Uani 1 1 d .
H15A H 0.9188 1.0930 0.3440 0.091 Uiso 1 1 calc R
H15B H 1.0689 1.0907 0.2994 0.091 Uiso 1 1 calc R
C16 C 0.7587(7) 1.14551(13) 0.29727(12) 0.0971(10) Uani 1 1 d .
H16A H 0.8565 1.1797 0.3053 0.146 Uiso 1 1 calc R
H16B H 0.5919 1.1472 0.3109 0.146 Uiso 1 1 calc R
H16C H 0.7387 1.1443 0.2660 0.146 Uiso 1 1 calc R
C17 C 0.7819(5) 0.62525(11) 0.42847(7) 0.0633(6) Uani 1 1 d .
C18 C 0.9499(7) 0.57464(11) 0.41852(12) 0.0889(9) Uani 1 1 d .
H18A H 0.8705 0.5393 0.4291 0.133 Uiso 1 1 calc R
H18B H 1.1138 0.5799 0.4327 0.133 Uiso 1 1 calc R
H18C H 0.9747 0.5719 0.3874 0.133 Uiso 1 1 calc R

loop_
_atom_site_aniso_label
_atom_site_aniso_U_11
_atom_site_aniso_U_22
_atom_site_aniso_U_33
_atom_site_aniso_U_23
_atom_site_aniso_U_13
_atom_site_aniso_U_12
O1 0.0393(7) 0.0750(9) 0.0317(6) 0.0018(6) 0.0008(5) 0.0025(7)
O2 0.0396(8) 0.1343(16) 0.0545(9) 0.0100(9) -0.0015(7) -0.0073(10)
O3 0.0736(12) 0.0812(10) 0.0564(9) 0.0007(8) 0.0195(8) 0.0047(10)
O4 0.0717(11) 0.0578(8) 0.0728(10) 0.0109(7) 0.0242(9) 0.0119(9)
O5 0.102(2) 0.0842(14) 0.156(2) 0.0193(14) 0.0511(18) -0.0091(14)
O6 0.0750(12) 0.1046(12) 0.0336(7) -0.0088(7) -0.0026(7) 0.0038(11)
C2 0.0440(11) 0.0626(12) 0.0397(9) 0.0051(8) -0.0023(8) 0.0060(10)
C3 0.0607(12) 0.0713(13) 0.0335(9) -0.0022(8) -0.0075(8) 0.0011(12)
C4 0.0581(13) 0.0723(13) 0.0284(8) 0.0023(8) 0.0014(8) 0.0089(12)
C5 0.0583(13) 0.0721(13) 0.0412(10) 0.0103(9) -0.0008(9) 0.0103(12)
C6 0.0584(13) 0.0607(11) 0.0511(10) 0.0058(9) 0.0149(10) 0.0088(11)
C7 0.0468(12) 0.0663(12) 0.0528(11) -0.0021(9) 0.0065(9) -0.0012(11)
C8 0.0482(11) 0.0693(12) 0.0453(10) -0.0064(9) 0.0022(9) 0.0081(11)
C9 0.0423(10) 0.0807(14) 0.0318(9) -0.0019(8) 0.0007(7) 0.0075(10)
C10 0.0406(10) 0.0769(13) 0.0314(8) 0.0031(8) 0.0037(7) 0.0050(10)
C11 0.108(2) 0.0688(14) 0.0591(13) -0.0093(11) 0.0125(14) 0.0035(17)
C12 0.0572(13) 0.0812(14) 0.0423(10) 0.0108(9) -0.0019(10) 0.0038(12)
C13 0.0585(14) 0.0805(15) 0.0571(12) 0.0104(11) -0.0052(11) 0.0019(13)
C14 0.0638(14) 0.0819(15) 0.0516(11) 0.0013(10) -0.0009(11) 0.0062(14)
C15 0.0767(18) 0.0836(16) 0.0672(15) -0.0060(12) -0.0070(13) 0.0060(16)
C16 0.098(2) 0.0780(17) 0.116(2) -0.0189(16) -0.016(2) 0.0125(19)
C17 0.0710(16) 0.0648(13) 0.0539(12) 0.0110(10) 0.0047(11) -0.0011(13)
C18 0.100(2) 0.0618(14) 0.105(2) 0.0127(14) 0.0023(19) 0.0062(17)

loop_
_atom_type_symbol
_atom_type_description
_atom_type_scat_dispersion_real
_atom_type_scat_dispersion_imag
_atom_type_scat_source
C C 0.0181 0.0091 'International Tables Vol C Tables 4.2.6.8 and 6.1.1.4'
H H 0.0000 0.0000 'International Tables Vol C Tables 4.2.6.8 and 6.1.1.4'
O O 0.0492 0.0322 'International Tables Vol C Tables 4.2.6.8 and 6.1.1.4'

loop_
_geom_angle_atom_site_label_1
_geom_angle_atom_site_label_2
_geom_angle_atom_site_label_3
_geom_angle
C2 O1 C10 119.86(15)
C17 O4 C6 118.65(18)
C9 O6 H6A 109.5
O2 C2 O1 124.56(19)
O2 C2 C3 126.0(2)
O1 C2 C3 109.39(17)
C11 C3 C4 112.7(2)
C11 C3 C2 110.36(18)
C4 C3 C2 109.23(17)
C11 C3 H3A 108.1
C4 C3 H3A 108.1
C2 C3 H3A 108.1
O3 C4 C5 121.2(2)
O3 C4 C3 121.5(2)
C5 C4 C3 117.28(19)
C6 C5 C4 112.46(19)
C6 C5 H5A 109.1
C4 C5 H5A 109.1
C6 C5 H5B 109.1
C4 C5 H5B 109.1
H5A C5 H5B 107.8
O4 C6 C5 106.47(19)
O4 C6 C7 109.46(17)
C5 C6 C7 114.93(17)
O4 C6 H6B 108.6
C5 C6 H6B 108.6
C7 C6 H6B 108.6
C6 C7 C8 116.71(18)
C6 C7 H7A 108.1
C8 C7 H7A 108.1
C6 C7 H7B 108.1
C8 C7 H7B 108.1
H7A C7 H7B 107.3
C9 C8 C7 113.15(17)
C9 C8 H8A 108.9
C7 C8 H8A 108.9
C9 C8 H8B 108.9
C7 C8 H8B 108.9
H8A C8 H8B 107.8
O6 C9 C10 108.37(17)
O6 C9 C8 111.99(17)
C10 C9 C8 112.96(16)
O6 C9 H9A 107.8
C10 C9 H9A 107.8
C8 C9 H9A 107.8
O1 C10 C12 108.48(16)
O1 C10 C9 105.73(15)
C12 C10 C9 114.07(17)
O1 C10 H10A 109.5
C12 C10 H10A 109.5
C9 C10 H10A 109.5
C3 C11 H11A 109.5
C3 C11 H11B 109.5
H11A C11 H11B 109.5
C3 C11 H11C 109.5
H11A C11 H11C 109.5
H11B C11 H11C 109.5
C10 C12 C13 114.77(19)
C10 C12 H12A 108.6
C13 C12 H12A 108.6
C10 C12 H12B 108.6
C13 C12 H12B 108.6
H12A C12 H12B 107.6
C14 C13 C12 113.9(2)
C14 C13 H13A 108.8
C12 C13 H13A 108.8
C14 C13 H13B 108.8
C12 C13 H13B 108.8
H13A C13 H13B 107.7
C15 C14 C13 114.6(2)
C15 C14 H14A 108.6
C13 C14 H14A 108.6
C15 C14 H14B 108.6
C13 C14 H14B 108.6
H14A C14 H14B 107.6
C16 C15 C14 113.2(2)
C16 C15 H15A 108.9
C14 C15 H15A 108.9
C16 C15 H15B 108.9
C14 C15 H15B 108.9
H15A C15 H15B 107.7
C15 C16 H16A 109.5
C15 C16 H16B 109.5
H16A C16 H16B 109.5
C15 C16 H16C 109.5
H16A C16 H16C 109.5
H16B C16 H16C 109.5
O5 C17 O4 122.6(2)
O5 C17 C18 125.3(3)
O4 C17 C18 112.1(2)
C17 C18 H18A 109.5
C17 C18 H18B 109.5
H18A C18 H18B 109.5
C17 C18 H18C 109.5
H18A C18 H18C 109.5
H18B C18 H18C 109.5

loop_
_geom_bond_atom_site_label_1
_geom_bond_atom_site_label_2
_geom_bond_distance
O1 C2 1.338(3)
O1 C10 1.450(2)
O2 C2 1.183(3)
O3 C4 1.212(3)
O4 C17 1.323(3)
O4 C6 1.449(3)
O5 C17 1.187(3)
O6 C9 1.435(2)
O6 H6A 0.8200
C2 C3 1.524(3)
C3 C11 1.512(3)
C3 C4 1.516(3)
C3 H3A 0.9800
C4 C5 1.508(3)
C5 C6 1.511(3)
C5 H5A 0.9700
C5 H5B 0.9700
C6 C7 1.520(3)
C6 H6B 0.9800
C7 C8 1.542(3)
C7 H7A 0.9700
C7 H7B 0.9700
C8 C9 1.527(3)
C8 H8A 0.9700
C8 H8B 0.9700
C9 C10 1.519(3)
C9 H9A 0.9800
C10 C12 1.518(3)
C10 H10A 0.9800
C11 H11A 0.9600
C11 H11B 0.9600
C11 H11C 0.9600
C12 C13 1.522(3)
C12 H12A 0.9700
C12 H12B 0.9700
C13 C14 1.511(3)
C13 H13A 0.9700
C13 H13B 0.9700
C14 C15 1.506(4)
C14 H14A 0.9700
C14 H14B 0.9700
C15 C16 1.504(4)
C15 H15A 0.9700
C15 H15B 0.9700
C16 H16A 0.9600
C16 H16B 0.9600
C16 H16C 0.9600
C17 C18 1.476(4)
C18 H18A 0.9600
C18 H18B 0.9600
C18 H18C 0.9600

loop_
_geom_torsion_atom_site_label_1
_geom_torsion_atom_site_label_2
_geom_torsion_atom_site_label_3
_geom_torsion_atom_site_label_4
_geom_torsion
C10 O1 C2 O2 3.1(3)
C10 O1 C2 C3 -177.68(17)
O2 C2 C3 C11 103.0(3)
O1 C2 C3 C11 -76.2(3)
O2 C2 C3 C4 -132.5(3)
O1 C2 C3 C4 48.2(2)
C11 C3 C4 O3 -4.3(3)
C2 C3 C4 O3 -127.4(2)
C11 C3 C4 C5 176.96(19)
C2 C3 C4 C5 53.9(2)
O3 C4 C5 C6 42.7(3)
C3 C4 C5 C6 -138.55(19)
C17 O4 C6 C5 130.3(2)
C17 O4 C6 C7 -104.9(2)
C4 C5 C6 O4 -177.92(15)
C4 C5 C6 C7 60.7(2)
O4 C6 C7 C8 -55.1(3)
C5 C6 C7 C8 64.6(2)
C6 C7 C8 C9 -143.6(2)
C7 C8 C9 O6 -144.56(19)
C7 C8 C9 C10 92.7(2)
C2 O1 C10 C12 -104.2(2)
C2 O1 C10 C9 133.05(18)
O6 C9 C10 O1 -173.08(16)
C8 C9 C10 O1 -48.4(2)
O6 C9 C10 C12 67.8(2)
C8 C9 C10 C12 -167.49(17)
O1 C10 C12 C13 63.2(2)
C9 C10 C12 C13 -179.23(18)
C10 C12 C13 C14 -175.84(19)
C12 C13 C14 C15 178.9(2)
C13 C14 C15 C16 -176.1(2)
C6 O4 C17 O5 1.4(4)
C6 O4 C17 C18 -176.8(2)
